data_4000590
_journal_name_full 'Chemistry of Materials'
_journal_paper_doi 10.1021/cm0502931
_journal_year 2005
_chemical_formula_sum 'Ag Bi2.66 S5 Sb0.34'
_chemical_formula_weight 865.23
_space_group_IT_number 12
_symmetry_cell_setting monoclinic
_symmetry_space_group_name_Hall '-C 2y'
_symmetry_space_group_name_H-M 'C 1 2/m 1'
_cell_angle_alpha 90.00
_cell_angle_beta 94.347(5)
_cell_angle_gamma 90.00
_cell_formula_units_Z 4
_cell_length_a 13.302(4)
_cell_length_b 4.0381(11)
_cell_length_c 16.388(5)
_cell_measurement_temperature 293(2)
_cell_volume 877.8(4)
_diffrn_ambient_temperature 293(2)
_exptl_crystal_density_diffrn 6.547
_cod_depositor_comments
;
The following automatic conversions were performed:
'_symmetry_cell_setting' value 'Monoclinic' changed to 'monoclinic'
according to '/home/saulius/struct/CIF-dictionaries/cif_core.dic'
dictionary named 'cif_core.dic' version 2.4.1 from 2010-06-29.

Automatic conversion script
Id: cif_fix_enum 1527 2010-12-29 10:47:43Z saulius 
;
_cod_original_sg_symbol_H-M 'C 2'
_cod_database_code 4000590

loop_
_symmetry_equiv_pos_as_xyz
'x, y, z'
'-x, y, -z'
'x+1/2, y+1/2, z'
'-x+1/2, y+1/2, -z'
'-x, -y, -z'
'x, -y, z'
'-x+1/2, -y+1/2, -z'
'x+1/2, -y+1/2, z'

loop_
_atom_site_label
_atom_site_type_symbol
_atom_site_fract_x
_atom_site_fract_y
_atom_site_fract_z
_atom_site_U_iso_or_equiv
_atom_site_adp_type
_atom_site_occupancy
_atom_site_symmetry_multiplicity
_atom_site_calc_flag
_atom_site_refinement_flags
_atom_site_disorder_assembly
_atom_site_disorder_group
Bi1 Bi 0.73891(5) 0.0000 0.11160(4) 0.0198(3) Uani 0.872(4) 2 d SP . .
Sb1 Sb 0.73891(5) 0.0000 0.11160(4) 0.0198(3) Uani 0.13 2 d SP . .
Bi2 Bi 0.47320(5) -1.0000 0.21713(4) 0.0199(3) Uani 0.786(4) 2 d SP . .
Sb2 Sb 0.47320(5) -1.0000 0.21713(4) 0.0199(3) Uani 0.21 2 d SP . .
Bi3 Bi 0.71916(5) -1.5000 0.38922(4) 0.0261(3) Uani 1 2 d S . .
Ag1 Ag 0.5000 -0.5000 0.0000 0.0250(5) Uani 1 4 d S . .
Ag2 Ag 0.5000 -1.0000 0.5000 0.0288(5) Uani 1 4 d S . .
S1 S 0.8643(3) -0.5000 0.0542(3) 0.0222(10) Uani 1 2 d S . .
S2 S 0.8438(3) 0.0000 0.2586(3) 0.0206(9) Uani 1 2 d S . .
S3 S 0.6017(4) -0.5000 0.1529(4) 0.0341(13) Uani 1 2 d S . .
S4 S 0.5764(3) -1.0000 0.3615(3) 0.0218(9) Uani 1 2 d S . .
S5 S 0.6514(3) -1.5000 0.5333(3) 0.0163(8) Uani 1 2 d S . .

loop_
_atom_site_aniso_label
_atom_site_aniso_U_11
_atom_site_aniso_U_22
_atom_site_aniso_U_33
_atom_site_aniso_U_23
_atom_site_aniso_U_13
_atom_site_aniso_U_12
Bi1 0.0187(4) 0.0197(4) 0.0210(4) 0.000 0.0016(3) 0.000
Sb1 0.0187(4) 0.0197(4) 0.0210(4) 0.000 0.0016(3) 0.000
Bi2 0.0205(4) 0.0199(4) 0.0192(4) 0.000 -0.0002(3) 0.000
Sb2 0.0205(4) 0.0199(4) 0.0192(4) 0.000 -0.0002(3) 0.000
Bi3 0.0285(4) 0.0293(5) 0.0210(4) 0.000 0.0066(3) 0.000
Ag1 0.0230(9) 0.0258(11) 0.0267(11) 0.000 0.0052(7) 0.000
Ag2 0.0207(8) 0.0306(11) 0.0363(12) 0.000 0.0118(8) 0.000
S1 0.0182(19) 0.028(3) 0.020(2) 0.000 -0.0014(17) 0.000
S2 0.0213(19) 0.027(2) 0.014(2) 0.000 0.0035(16) 0.000
S3 0.030(2) 0.025(3) 0.050(3) 0.000 0.021(2) 0.000
S4 0.0208(18) 0.018(2) 0.025(2) 0.000 -0.0064(17) 0.000
S5 0.0152(16) 0.018(2) 0.0154(19) 0.000 0.0014(14) 0.000

loop_
_geom_bond_atom_site_label_1
_geom_bond_atom_site_label_2
_geom_bond_distance
_geom_bond_site_symmetry_2
_geom_bond_publ_flag
Bi1 S2 2.691(4) . ?
Bi1 S1 2.825(3) 1_565 ?
Bi1 S1 2.825(3) . ?
Bi1 S3 2.837(3) . ?
Bi1 S3 2.837(3) 1_565 ?
Bi1 S1 2.950(4) 7_645 ?
Bi2 S4 2.644(4) . ?
Bi2 S2 2.771(3) 3_435 ?
Bi2 S2 2.771(3) 3_445 ?
Bi2 S3 2.895(3) 1_545 ?
Bi2 S3 2.895(3) . ?
Bi2 S1 2.940(4) 3_445 ?
Bi3 S5 2.591(4) . ?
Bi3 S4 2.786(3) 1_545 ?
Bi3 S4 2.786(3) . ?
Bi3 S5 2.885(3) 7_626 ?
Bi3 S5 2.885(3) 7_616 ?
Ag1 S3 2.756(6) . ?
Ag1 S3 2.756(6) 5_645 ?
Ag1 S1 2.893(3) 7_645 ?
Ag1 S1 2.893(3) 7_635 ?
Ag1 S1 2.893(3) 3_445 ?
Ag1 S1 2.893(3) 3_455 ?
Ag2 S4 2.556(5) 5_636 ?
Ag2 S4 2.556(5) . ?
Ag2 S5 2.875(3) 1_565 ?
Ag2 S5 2.875(3) 5_626 ?
Ag2 S5 2.875(3) . ?
Ag2 S5 2.875(3) 5_636 ?
S1 Sb1 2.825(3) 1_545 ?
S1 Bi1 2.825(3) 1_545 ?
S1 Ag1 2.893(3) 3 ?
S1 Ag1 2.893(3) 3_545 ?
S1 Bi2 2.940(4) 3 ?
S1 Sb2 2.940(4) 3 ?
S1 Bi1 2.950(4) 7_645 ?
S2 Sb2 2.771(3) 3_565 ?
S2 Bi2 2.771(3) 3_565 ?
S2 Bi2 2.771(3) 3 ?
S2 Sb2 2.771(3) 3 ?
S3 Sb1 2.837(3) 1_545 ?
S3 Bi1 2.837(3) 1_545 ?
S3 Sb2 2.895(3) 1_565 ?
S3 Bi2 2.895(3) 1_565 ?
S4 Bi3 2.786(3) 1_565 ?
S5 Ag2 2.875(3) 1_545 ?
S5 Bi3 2.885(3) 7_626 ?
S5 Bi3 2.885(3) 7_616 ?
